data_2010180
loop_
_publ_author_name
'Chen, X.-M.'
'Mak, T.C.W.'

_publ_section_title
;
 Bis(pyridiniopropionate) hydrogen bromide
;
_journal_issue 11
_journal_name_full 'Acta Crystallographica Section C'
_journal_page_first 1807
_journal_page_last 1809
_journal_paper_doi 10.1107/S0108270194001150
_journal_volume 50
_journal_year 1994
_chemical_formula_moiety 'C16 H18 N2 O4,H1 Br1'
_chemical_formula_sum 'C16 H19 Br N2 O4'
_chemical_formula_weight 383.2
_symmetry_cell_setting monoclinic
_symmetry_space_group_name_Hall '-C 2yc'
_symmetry_space_group_name_H-M 'C 1 2/c 1'
_atom_type_scat_source IntTabIV
_cell_angle_alpha 90.
_cell_angle_beta 103.63(2)
_cell_angle_gamma 90.
_cell_formula_units_Z 8
_cell_length_a 32.108(6)
_cell_length_b 9.244(2)
_cell_length_c 12.043(3)
_cell_measurement_reflns_used 25
_cell_measurement_temperature 295
_cell_measurement_theta_max 14
_cell_measurement_theta_min 7.5
_cell_volume 3473.8(13)
_diffrn_measurement_device 'Nicolet R3m/V'
_diffrn_measurement_method \w-2\q
_diffrn_radiation_type MoK\a
_diffrn_radiation_wavelength 0.71073
_diffrn_reflns_av_R_equivalents 0.022
_diffrn_reflns_limit_h_max 40
_diffrn_reflns_limit_h_min -41
_diffrn_reflns_limit_k_max 12
_diffrn_reflns_limit_k_min 0
_diffrn_reflns_limit_l_max 15
_diffrn_reflns_limit_l_min 0
_diffrn_reflns_number 4143
_diffrn_reflns_theta_max 27.5
_diffrn_standards_decay_% +-2.0
_diffrn_standards_interval_count 125
_diffrn_standards_number 2
_exptl_absorpt_coefficient_mu 2.36
_exptl_absorpt_correction_T_max 0.874
_exptl_absorpt_correction_T_min 0.538
_exptl_absorpt_correction_type 'empirical, \y-scan'
_exptl_crystal_colour colorless
_exptl_crystal_density_diffrn 1.465
_exptl_crystal_description prismatic
_exptl_crystal_size_max 0.50
_exptl_crystal_size_mid 0.42
_exptl_crystal_size_min 0.40
_refine_diff_density_max 0.94
_refine_diff_density_min -0.72
_refine_ls_extinction_coef '\c = 0.00004'
_refine_ls_extinction_method 'Larson (1970)'
_refine_ls_goodness_of_fit_obs 1.35
_refine_ls_hydrogen_treatment noref
_refine_ls_number_parameters 209
_refine_ls_number_reflns 2316
_refine_ls_R_factor_obs 0.061
_refine_ls_shift/esd_max 0.008
_refine_ls_structure_factor_coef F
_refine_ls_weighting_details 'w = 1/(\s^2^|F~o~| + 0.002|F~o~|^2^)'
_refine_ls_weighting_scheme calc
_refine_ls_wR_factor_obs 0.076
_reflns_number_observed 2316
_reflns_number_total 3953
_reflns_observed_criterion F~o~>=6.0\s(F~o~)
_cod_data_source_file hl1048.cif
_cod_data_source_block hl1048_structure_1_of_1
_cod_depositor_comments
;
The following automatic conversions were performed:

'_refine_ls_weighting_scheme' value 'w = 1/(\s^2^|F~o~| +
0.002|F~o~|^2^)' was changed to 'calc'. New tag
'_refine_ls_weighting_details' was created. The value of the new tag
was set to 'w = 1/(\s^2^|F~o~| + 0.002|F~o~|^2^)'.

Automatic conversion script
Id: cif_fix_values 3143 2015-03-26 13:38:13Z robertas 
;
_cod_original_cell_volume 3474.0(10)
_cod_original_sg_symbol_H-M 'C 2/c'
_cod_original_formula_sum 'C16 H19 Br1 N2 O4'
_cod_database_code 2010180

loop_
_atom_site_label
_atom_site_fract_x
_atom_site_fract_y
_atom_site_fract_z
_atom_site_U_iso_or_equiv
Br(1) .56560(2) .32825(6) 1.04460(5) .0544(2)
O(12) .37950(10) .1116(4) .7692(4) .058(2)
O(11) .35290(10) .3259(4) .7087(4) .0580(10)
C(11) .3834(2) .2407(5) .7512(4) .042(2)
C(12) .4273(2) .3118(5) .7801(5) .046(2)
C(13) .4621(2) .2206(6) .8562(4) .048(2)
N(1) .45270(10) .1947(4) .9697(4) .0420(10)
C(14) .4557(2) .3040(5) 1.0434(5) .051(2)
C(15) .4454(2) .2832(7) 1.1471(5) .062(2)
C(16) .4317(2) .1477(7) 1.1717(5) .067(3)
C(17) .4290(2) .0384(7) 1.0953(5) .072(3)
C(18) .4405(2) .0607(6) .9940(5) .054(2)
O(21) .28140(10) .2180(4) .6513(3) .0540(10)
O(22) .25740(10) .4203(4) .7114(4) .067(2)
C(21) .2518(2) .3002(5) .6700(4) .041(2)
C(22) .2069(2) .2363(6) .6324(5) .050(2)
C(23) .1732(2) .3149(6) .6808(5) .051(2)
N(2) .17760(10) .2818(4) .8029(4) .0420(10)
C(24) .1640(2) .1536(5) .8303(5) .054(2)
C(25) .1663(2) .1194(7) .9425(6) .067(3)
C(26) .1835(2) .2154(8) 1.0259(6) .072(3)
C(27) .1982(2) .3469(8) .9970(6) .071(3)
C(28) .1947(2) .3795(6) .8835(5) .058(2)
H(1) .3176 .2813 .6730 .080
H(12A) .4254 .4012 .8191 .080
H(12B) .4354 .3343 .7103 .080
H(13A) .4895 .2674 .8663 .080
H(13B) .4636 .1292 .8194 .080
H(14) .4659 .3963 1.0244 .080
H(15) .4476 .3610 1.2010 .080
H(16) .4240 .1307 1.2430 .080
H(17) .4188 -.0550 1.1115 .080
H(18) .4401 -.0170 .9409 .080
H(22A) .2078 .1365 .6549 .080
H(22B) .1983 .2397 .5505 .080
H(23A) .1451 .2867 .6391 .080
H(23B) .1760 .4174 .6718 .080
H(24) .1522 .0862 .7706 .080
H(25) .1557 .0279 .9617 .080
H(26) .1856 .1924 1.1048 .080
H(27) .2108 .4154 1.0552 .080
H(28) .2044 .4713 .8620 .080

loop_
_geom_angle_atom_site_label_1
_geom_angle_atom_site_label_2
_geom_angle_atom_site_label_3
_geom_angle
_geom_angle_publ_flag
O(12) C(11) O(11) 125.3(5) yes
O(11) C(11) C(12) 114.2(4) yes
C(12) C(13) N(1) 111.3(5) yes
C(13) N(1) C(18) 118.6(4) yes
N(1) C(14) C(15) 120.1(5) yes
C(15) C(16) C(17) 120.1(7) yes
N(1) C(18) C(17) 118.9(5) yes
O(21) C(21) C(22) 114.1(4) yes
C(21) C(22) C(23) 114.1(4) yes
C(23) N(2) C(24) 118.2(4) yes
C(24) N(2) C(28) 121.4(5) yes
C(24) C(25) C(26) 119.7(6) yes
C(26) C(27) C(28) 119.4(6) yes
O(12) C(11) C(12) 120.4(4) yes
C(11) C(12) C(13) 114.1(4) yes
C(13) N(1) C(14) 119.4(4) yes
C(14) N(1) C(18) 122.0(5) yes
C(14) C(15) C(16) 118.5(6) yes
C(16) C(17) C(18) 120.3(6) yes
O(21) C(21) O(22) 125.0(5) yes
O(22) C(21) C(22) 120.9(5) yes
C(22) C(23) N(2) 111.8(4) yes
C(23) N(2) C(28) 120.5(5) yes
N(2) C(24) C(25) 120.4(5) yes
C(25) C(26) C(27) 119.6(7) yes
N(2) C(28) C(27) 119.5(6) yes

loop_
_geom_bond_atom_site_label_1
_geom_bond_atom_site_label_2
_geom_bond_distance
_geom_bond_publ_flag
O(12) C(11) 1.225(6) yes
C(11) C(12) 1.522(7) yes
C(13) N(1) 1.488(7) yes
N(1) C(18) 1.350(7) yes
C(15) C(16) 1.383(9) yes
C(17) C(18) 1.371(10) yes
O(22) C(21) 1.213(6) yes
C(22) C(23) 1.529(8) yes
N(2) C(24) 1.331(7) yes
C(24) C(25) 1.372(9) yes
C(26) C(27) 1.378(10) yes
O(11) C(11) 1.265(6) yes
C(12) C(13) 1.522(7) yes
N(1) C(14) 1.333(7) yes
C(14) C(15) 1.379(9) yes
C(16) C(17) 1.355(9) yes
O(21) C(21) 1.276(6) yes
C(21) C(22) 1.524(7) yes
C(23) N(2) 1.475(7) yes
N(2) C(28) 1.344(7) yes
C(25) C(26) 1.357(9) yes
C(27) C(28) 1.379(10) yes
